data_4515278
loop_
_publ_author_name
'Zhang, Qiangsheng'
'Wang, Jun'
'Kirillov, Alexander M.'
'Dou, Wei'
'Xu, Cong'
'Xu, Cailing'
'Yang, Lizi'
'Fang, Ran'
'Liu, Weisheng'

_publ_section_title
;
 Multifunctional Ln-MOF Luminescent Probe for Efficient Sensing of
 Fe<sup>3+</sup>, Ce<sup>3+</sup>, and Acetone.
;
_journal_issue 28
_journal_name_full 'ACS applied materials &amp; interfaces'
_journal_page_first 23976
_journal_page_last 23986
_journal_paper_doi 10.1021/acsami.8b06103
_journal_volume 10
_journal_year 2018
_chemical_formula_moiety '0.25(C128 H132 Eu16 N12 O96)'
_chemical_formula_sum 'C32 H33 Eu4 N3 O24'
_chemical_formula_weight 1451.45
_space_group_crystal_system monoclinic
_space_group_IT_number 15
_space_group_name_Hall '-C 2yc'
_space_group_name_H-M_alt 'C 1 2/c 1'
_atom_sites_solution_hydrogens mixed
_audit_creation_date 2017-03-09
_audit_creation_method
;
Olex2 1.2-beta
(compiled 2016.09.09 svn.r3337 for OlexSys, GUI svn.r5227)
;
_cell_angle_alpha 90
_cell_angle_beta 111.294(13)
_cell_angle_gamma 90
_cell_formula_units_Z 4
_cell_length_a 25.810(15)
_cell_length_b 10.557(5)
_cell_length_c 22.042(14)
_cell_measurement_reflns_used 5045
_cell_measurement_temperature 100.15
_cell_measurement_theta_max 26.636
_cell_measurement_theta_min 2.447
_cell_volume 5596(6)
_computing_cell_refinement 'SAINT v8.34A (Bruker, 2013)'
_computing_data_reduction 'SAINT v8.34A (Bruker, 2013)'
_computing_molecular_graphics 'Olex2 (Dolomanov et al., 2009)'
_computing_publication_material 'Olex2 (Dolomanov et al., 2009)'
_computing_structure_refinement 'ShelXL (Sheldrick, 2015)'
_diffrn_ambient_temperature 100.15
_diffrn_measured_fraction_theta_full 0.999
_diffrn_measured_fraction_theta_max 0.999
_diffrn_measurement_device_type 'Bruker P4'
_diffrn_radiation_type MoK\a
_diffrn_radiation_wavelength 0.71073
_diffrn_reflns_av_R_equivalents 0.1166
_diffrn_reflns_av_unetI/netI 0.0896
_diffrn_reflns_Laue_measured_fraction_full 0.999
_diffrn_reflns_Laue_measured_fraction_max 0.999
_diffrn_reflns_limit_h_max 30
_diffrn_reflns_limit_h_min -29
_diffrn_reflns_limit_k_max 12
_diffrn_reflns_limit_k_min -12
_diffrn_reflns_limit_l_max 26
_diffrn_reflns_limit_l_min -26
_diffrn_reflns_number 18413
_diffrn_reflns_point_group_measured_fraction_full 0.999
_diffrn_reflns_point_group_measured_fraction_max 0.999
_diffrn_reflns_theta_full 24.867
_diffrn_reflns_theta_max 24.867
_diffrn_reflns_theta_min 2.456
_exptl_absorpt_coefficient_mu 4.491
_exptl_absorpt_correction_type none
_exptl_crystal_colour colourless
_exptl_crystal_colour_primary colourless
_exptl_crystal_density_diffrn 1.723
_exptl_crystal_description block
_exptl_crystal_F_000 2760
_refine_diff_density_max 2.569
_refine_diff_density_min -6.119
_refine_diff_density_rms 0.334
_refine_ls_extinction_method none
_refine_ls_goodness_of_fit_ref 1.208
_refine_ls_hydrogen_treatment constr
_refine_ls_matrix_type full
_refine_ls_number_parameters 303
_refine_ls_number_reflns 4867
_refine_ls_number_restraints 303
_refine_ls_restrained_S_all 1.179
_refine_ls_R_factor_all 0.1077
_refine_ls_R_factor_gt 0.0971
_refine_ls_shift/su_max 0.001
_refine_ls_shift/su_mean 0.000
_refine_ls_structure_factor_coef Fsqd
_refine_ls_weighting_details 'w=1/[\s^2^(Fo^2^)+865.5295P] where P=(Fo^2^+2Fc^2^)/3'
_refine_ls_weighting_scheme calc
_refine_ls_wR_factor_gt 0.2182
_refine_ls_wR_factor_ref 0.2226
_reflns_Friedel_coverage 0.000
_reflns_number_gt 4096
_reflns_number_total 4867
_reflns_threshold_expression 'I > 2\s(I)'
_cod_data_source_file Eu.cif
_cod_data_source_block eul3_0m_sq
_cod_database_code 4515278
_shelx_space_group_comment
;
The symmetry employed for this shelxl refinement is uniquely defined
by the following loop, which should always be used as a source of
symmetry information in preference to the above space-group names.
They are only intended as comments.
;
_olex2_refinement_description
;
1. Fixed Uiso
 At 1.2 times of:
  All C(H) groups, H2 of O2, H1 of O1
 At 1.5 times of:
  All C(H,H,H) groups, H12 of O12, All O(H,H) groups
2. Restrained distances
 C18-N2 = N2-C17
 1.4 with sigma of 0.02
 C17-C16 = C16-C18
 2.4 with sigma of 0.02
 C17-C18
 2.4 with sigma of 0.02
 H11-H11_$1
 2.2 with sigma of 0.02
3. Uiso/Uaniso restraints and constraints
Uanis(O1) \\sim Ueq, Uanis(O2) \\sim Ueq: with sigma of 0.001 and sigma for
terminal atoms of 0.002
Uanis(C17) \\sim Ueq, Uanis(C18) \\sim Ueq, Uanis(N2) \\sim Ueq, Uanis(C16)
\\sim Ueq: with sigma of 0.01 and sigma for terminal atoms of 0.02
4. Rigid body (RIGU) restrains
 All non-hydrogen atoms
 with sigma for 1-2 distances of 0.004 and sigma for 1-3 distances of 0.004
5. Others
 Fixed Sof: H12(0.5) C16(0.5) H16(0.5) N2(0.5) C18(0.5) H18A(0.5) H18B(0.5)
 H18C(0.5) C17(0.5) H17A(0.5) H17B(0.5) H17C(0.5)
6.a Riding coordinates:
 O6(H6A,H6B), O7(H7A,H7B), O12(H12), O2(H2), C18(H18A,H18B,H18C), C17(H17A,
 H17B,H17C)
6.b Ternary CH refined with riding coordinates:
 O1(H1)
6.c Aromatic/amide H refined with riding coordinates:
 C11(H11), C8(H8), C7(H7), C3(H3), C10(H10), C14(H14), C15(H15), C16(H16)
;
_shelx_shelxl_version_number 2014/7
_olex2_submission_special_instructions 'No special instructions were received'

loop_
_space_group_symop_operation_xyz
'x, y, z'
'-x, y, -z+1/2'
'x+1/2, y+1/2, z'
'-x+1/2, y+1/2, -z+1/2'
'-x, -y, -z'
'x, -y, z-1/2'
'-x+1/2, -y+1/2, -z'
'x+1/2, -y+1/2, z-1/2'

loop_
_atom_site_label
_atom_site_type_symbol
_atom_site_fract_x
_atom_site_fract_y
_atom_site_fract_z
_atom_site_U_iso_or_equiv
_atom_site_adp_type
_atom_site_occupancy
_atom_site_site_symmetry_order
_atom_site_calc_flag
_atom_site_refinement_flags_posn
_atom_site_refinement_flags_adp
_atom_site_refinement_flags_occupancy
_atom_site_disorder_assembly
_atom_site_disorder_group
Eu2 Eu 0.07560(4) 0.32363(10) 0.81683(4) 0.0179(3) Uani 1 1 d . U . . .
Eu1 Eu 0.46800(4) 0.57026(10) 0.81756(5) 0.0214(3) Uani 1 1 d . U . . .
O8 O 0.0689(6) 0.531(2) 0.6568(8) 0.049(5) Uani 1 1 d . U . . .
O11 O 0.4795(8) 0.3599(15) 0.7882(8) 0.045(4) Uani 1 1 d . U . . .
O6 O 0.0374(8) 0.5142(17) 0.8455(9) 0.054(5) Uani 1 1 d . U . . .
H6A H 0.0626 0.5722 0.8551 0.081 Uiso 1 1 d R . . . .
H6B H 0.0051 0.5265 0.8458 0.081 Uiso 1 1 d R . . . .
O5 O 0.1061(6) 0.4797(15) 0.7605(7) 0.036(3) Uani 1 1 d . U . . .
O7 O 0.1574(7) 0.4258(19) 0.8978(8) 0.053(4) Uani 1 1 d . U . . .
H7A H 0.1664 0.4192 0.9392 0.079 Uiso 1 1 d R . . . .
H7B H 0.1805 0.4753 0.8891 0.079 Uiso 1 1 d R . . . .
O4 O 0.3426(6) 0.7197(16) 0.6917(8) 0.037(4) Uani 1 1 d . U . . .
O12 O 0.4359(9) 0.696(2) 0.8937(10) 0.066(5) Uani 1 1 d . U . . .
H12 H 0.4505 0.6910 0.9354 0.099 Uiso 0.5 1 d R . . A 2
O10 O 0.0838(6) 0.7553(15) 0.4231(7) 0.031(3) Uani 1 1 d . U . . .
O9 O 0.0389(8) 0.9344(18) 0.4224(7) 0.052(5) Uani 1 1 d . U . . .
O3 O 0.3710(7) 0.5707(19) 0.7678(8) 0.049(4) Uani 1 1 d . U . . .
O2 O 0.4453(5) 0.6036(12) 0.7020(6) 0.019(3) Uani 1 1 d . U . . .
H2 H 0.4219 0.5549 0.6816 0.023 Uiso 1 1 d R . . . .
O1 O 0.4799(6) 0.7943(13) 0.7958(6) 0.025(3) Uani 1 1 d . U . . .
H1 H 0.4670 0.8507 0.8240 0.030 Uiso 1 1 calc R . . . .
N1 N 0.0715(7) 0.9092(17) 0.6194(8) 0.026(4) Uani 1 1 d . U . . .
C1 C 0.3344(9) 0.635(2) 0.7268(10) 0.030(4) Uani 1 1 d . U . . .
C11 C 0.0643(5) 0.914(2) 0.5582(8) 0.027(4) Uani 1 1 d . U . . .
H11 H 0.0416 0.9814 0.5342 0.033 Uiso 1 1 calc DR . . . .
C2 C 0.2752(9) 0.603(2) 0.7180(11) 0.033(5) Uani 1 1 d . U . . .
C8 C 0.2649(9) 0.513(3) 0.7581(13) 0.051(7) Uani 1 1 d . U . . .
H8 H 0.2948 0.4666 0.7883 0.061 Uiso 1 1 calc R . . . .
C7 C 0.2109(9) 0.490(3) 0.7537(11) 0.040(6) Uani 1 1 d . U . . .
H7 H 0.2036 0.4266 0.7803 0.048 Uiso 1 1 calc R . . . .
C5 C 0.1672(8) 0.560(2) 0.7098(10) 0.025(4) Uani 1 1 d . U . . .
C4 C 0.1770(8) 0.6478(18) 0.6701(9) 0.020(3) Uani 1 1 d . U . . .
C3 C 0.2312(8) 0.669(2) 0.6741(9) 0.024(4) Uani 1 1 d . U . . .
H3 H 0.2382 0.7307 0.6465 0.029 Uiso 1 1 calc R . . . .
C6 C 0.1092(8) 0.523(2) 0.7091(10) 0.027(4) Uani 1 1 d . U . . .
C10 C 0.1059(8) 0.818(2) 0.6528(9) 0.022(4) Uani 1 1 d . U . . .
H10 H 0.1124 0.8112 0.6979 0.027 Uiso 1 1 calc R . . . .
C12 C 0.0849(9) 0.835(2) 0.5235(9) 0.028(4) Uani 1 1 d . U . . .
C14 C 0.1218(8) 0.7427(19) 0.5595(9) 0.021(4) Uani 1 1 d . U . . .
H14 H 0.1390 0.6870 0.5387 0.025 Uiso 1 1 calc R . . . .
C9 C 0.1334(8) 0.7323(19) 0.6260(9) 0.021(3) Uani 1 1 d . U . . .
C13 C 0.0681(10) 0.839(2) 0.4517(10) 0.037(5) Uani 1 1 d . U . . .
C15 C 0.5000 0.311(3) 0.7500 0.046(8) Uani 1 2 d S TU P . .
H15 H 0.5000 0.2209 0.7500 0.055 Uiso 1 2 calc RS T P . .
C16 C 0.395(2) 0.737(5) 0.897(2) 0.064(9) Uani 0.5 1 d D U . B 1
H16 H 0.3603 0.7230 0.8629 0.077 Uiso 0.5 1 calc R . . B 1
N2 N 0.3992(15) 0.807(4) 0.950(2) 0.061(8) Uani 0.5 1 d D U . B 1
C18 C 0.3509(18) 0.866(6) 0.953(3) 0.082(13) Uani 0.5 1 d D U . B 1
H18A H 0.3366 0.8292 0.9839 0.123 Uiso 0.5 1 d R . . B 1
H18B H 0.3215 0.8695 0.9104 0.123 Uiso 0.5 1 d R . . B 1
H18C H 0.3647 0.9505 0.9661 0.123 Uiso 0.5 1 d R . . B 1
C17 C 0.4502(17) 0.851(6) 0.993(3) 0.076(12) Uani 0.5 1 d D U . B 1
H17A H 0.4635 0.8112 1.0352 0.114 Uiso 0.5 1 d R . . B 1
H17B H 0.4443 0.9408 0.9976 0.114 Uiso 0.5 1 d R . . B 1
H17C H 0.4775 0.8401 0.9720 0.114 Uiso 0.5 1 d R . . B 1

loop_
_atom_site_aniso_label
_atom_site_aniso_U_11
_atom_site_aniso_U_22
_atom_site_aniso_U_33
_atom_site_aniso_U_23
_atom_site_aniso_U_13
_atom_site_aniso_U_12
Eu2 0.0161(5) 0.0187(5) 0.0228(5) -0.0001(4) 0.0119(4) -0.0031(4)
Eu1 0.0210(5) 0.0235(6) 0.0229(5) 0.0027(4) 0.0117(4) -0.0046(4)
O8 0.021(6) 0.083(14) 0.044(6) 0.013(7) 0.012(5) -0.010(7)
O11 0.065(11) 0.019(6) 0.062(9) 0.005(5) 0.037(8) 0.003(6)
O6 0.047(9) 0.038(9) 0.090(12) -0.017(8) 0.041(9) -0.008(7)
O5 0.033(7) 0.038(8) 0.043(6) 0.006(5) 0.019(5) -0.010(6)
O7 0.041(8) 0.073(12) 0.047(8) -0.015(7) 0.019(6) -0.017(8)
O4 0.021(7) 0.043(8) 0.054(8) 0.015(7) 0.020(6) 0.001(6)
O12 0.083(10) 0.065(10) 0.071(8) 0.001(7) 0.052(7) 0.003(8)
O10 0.031(8) 0.039(7) 0.026(6) -0.004(5) 0.013(6) 0.011(6)
O9 0.076(12) 0.056(9) 0.026(7) 0.002(6) 0.020(7) 0.039(9)
O3 0.029(5) 0.066(9) 0.059(7) 0.026(6) 0.023(5) 0.004(5)
O2 0.020(3) 0.019(3) 0.020(3) 0.0003(10) 0.0076(13) -0.0002(10)
O1 0.025(3) 0.026(3) 0.025(3) 0.0005(10) 0.0105(14) -0.0005(10)
N1 0.028(8) 0.027(7) 0.024(5) -0.005(5) 0.010(5) 0.006(6)
C1 0.023(6) 0.034(9) 0.038(8) 0.002(7) 0.017(5) -0.004(5)
C11 0.028(9) 0.028(8) 0.026(6) -0.003(5) 0.009(5) 0.004(7)
C2 0.023(5) 0.040(10) 0.042(9) 0.012(8) 0.017(5) 0.001(5)
C8 0.020(7) 0.066(13) 0.065(13) 0.040(12) 0.016(6) 0.005(6)
C7 0.022(6) 0.050(11) 0.048(10) 0.023(10) 0.014(5) 0.001(6)
C5 0.016(5) 0.028(8) 0.033(7) 0.005(6) 0.010(5) -0.008(5)
C4 0.021(5) 0.016(7) 0.028(6) -0.003(5) 0.013(4) -0.005(4)
C3 0.020(5) 0.023(8) 0.032(8) 0.002(7) 0.014(5) -0.004(5)
C6 0.022(6) 0.022(9) 0.040(6) 0.005(6) 0.014(4) -0.004(5)
C10 0.022(8) 0.025(7) 0.022(6) -0.003(5) 0.010(5) 0.002(6)
C12 0.032(9) 0.028(8) 0.025(5) 0.001(4) 0.012(5) 0.006(7)
C14 0.019(7) 0.023(8) 0.025(5) -0.002(5) 0.013(5) -0.001(6)
C9 0.021(6) 0.020(7) 0.026(5) -0.002(5) 0.014(4) -0.001(6)
C13 0.045(12) 0.043(9) 0.024(6) 0.000(5) 0.014(5) 0.019(8)
C15 0.06(2) 0.023(12) 0.065(16) 0.000 0.040(17) 0.000
C16 0.073(10) 0.068(13) 0.065(10) 0.000(8) 0.041(7) 0.003(7)
N2 0.071(10) 0.063(12) 0.063(10) 0.002(8) 0.042(7) -0.002(7)
C18 0.081(13) 0.09(2) 0.086(19) -0.006(14) 0.046(11) 0.007(11)
C17 0.075(12) 0.09(2) 0.078(16) -0.010(14) 0.041(9) -0.001(10)

loop_
_atom_type_symbol
_atom_type_description
_atom_type_scat_dispersion_real
_atom_type_scat_dispersion_imag
_atom_type_scat_source
C C 0.0030 0.0020 'International Tables Vol C Tables 4.2.6.8 and 6.1.1.4'
H H 0.0000 0.0000 'International Tables Vol C Tables 4.2.6.8 and 6.1.1.4'
Eu Eu -0.1578 3.6682 'International Tables Vol C Tables 4.2.6.8 and 6.1.1.4'
N N 0.0060 0.0030 'International Tables Vol C Tables 4.2.6.8 and 6.1.1.4'
O O 0.0110 0.0060 'International Tables Vol C Tables 4.2.6.8 and 6.1.1.4'

loop_
_geom_angle_atom_site_label_1
_geom_angle_atom_site_label_2
_geom_angle_atom_site_label_3
_geom_angle
_geom_angle_site_symmetry_1
_geom_angle_site_symmetry_3
Eu2 Eu2 H6A 91.7 2_556 .
Eu1 Eu2 Eu2 59.00(4) 3_445 2_556
Eu1 Eu2 Eu2 59.41(3) 4_546 2_556
Eu1 Eu2 Eu1 60.74(4) 4_546 3_445
Eu1 Eu2 H6A 118.7 3_445 .
Eu1 Eu2 H6A 147.8 4_546 .
O6 Eu2 Eu2 79.0(5) . 2_556
O6 Eu2 Eu1 138.2(5) . 4_546
O6 Eu2 Eu1 102.3(4) . 3_445
O6 Eu2 H6A 16.9 . .
O6 Eu2 O7 76.7(6) . .
O6 Eu2 O4 146.8(6) . 4_546
O5 Eu2 Eu2 92.1(4) . 2_556
O5 Eu2 Eu1 98.1(4) . 4_546
O5 Eu2 Eu1 149.6(4) . 3_445
O5 Eu2 O6 78.6(6) . .
O5 Eu2 H6A 66.8 . .
O5 Eu2 O7 73.4(6) . .
O5 Eu2 O4 79.1(6) . 4_546
O5 Eu2 O10 145.0(5) . 6_566
O5 Eu2 O2 133.2(5) . 4_546
O5 Eu2 O1 74.5(5) . 4_546
O7 Eu2 Eu2 153.7(5) . 2_556
O7 Eu2 Eu1 142.8(4) . 4_546
O7 Eu2 Eu1 136.8(4) . 3_445
O7 Eu2 H6A 62.5 . .
O4 Eu2 Eu2 126.2(4) 4_546 2_556
O4 Eu2 Eu1 69.4(4) 4_546 4_546
O4 Eu2 Eu1 109.4(4) 4_546 3_445
O4 Eu2 H6A 129.9 4_546 .
O4 Eu2 O7 73.5(6) 4_546 .
O10 Eu2 Eu2 116.0(3) 6_566 2_556
O10 Eu2 Eu1 64.4(3) 6_566 3_445
O10 Eu2 Eu1 113.9(4) 6_566 4_546
O10 Eu2 O6 86.2(6) 6_566 .
O10 Eu2 H6A 90.5 6_566 .
O10 Eu2 O7 72.5(6) 6_566 .
O10 Eu2 O4 98.3(5) 6_566 4_546
O2 Eu2 Eu2 76.7(3) 4_546 2_556
O2 Eu2 Eu1 37.7(3) 4_546 3_445
O2 Eu2 Eu1 37.3(3) 4_546 4_546
O2 Eu2 O6 140.0(5) 4_546 .
O2 Eu2 H6A 156.3 4_546 .
O2 Eu2 O7 129.2(6) 4_546 .
O2 Eu2 O4 72.3(5) 4_546 4_546
O2 Eu2 O10 76.6(5) 4_546 6_566
O2 Eu2 O1 71.4(5) 4_546 4_546
O1 Eu2 Eu2 34.2(3) 3_445 2_556
O1 Eu2 Eu2 33.7(3) 4_546 2_556
O1 Eu2 Eu1 37.6(3) 3_445 3_445
O1 Eu2 Eu1 38.1(3) 4_546 4_546
O1 Eu2 Eu1 75.8(3) 4_546 3_445
O1 Eu2 Eu1 76.4(3) 3_445 4_546
O1 Eu2 O6 103.4(6) 4_546 .
O1 Eu2 O6 70.4(5) 3_445 .
O1 Eu2 H6A 109.9 4_546 .
O1 Eu2 H6A 87.2 3_445 .
O1 Eu2 O5 120.8(5) 3_445 .
O1 Eu2 O7 147.2(5) 4_546 .
O1 Eu2 O7 139.4(5) 3_445 .
O1 Eu2 O4 142.8(5) 3_445 4_546
O1 Eu2 O4 94.0(5) 4_546 4_546
O1 Eu2 O10 140.2(5) 4_546 6_566
O1 Eu2 O10 82.1(5) 3_445 6_566
O1 Eu2 O2 71.6(5) 3_445 4_546
O1 Eu2 O1 65.9(5) 3_445 4_546
Eu2 Eu1 Eu2 61.59(4) 4_556 3
Eu2 Eu1 Eu1 59.83(4) 4_556 2_656
Eu2 Eu1 Eu1 59.42(3) 3 2_656
Eu2 Eu1 H2 93.6 3 .
Eu2 Eu1 H2 47.4 4_556 .
Eu1 Eu1 H2 46.8 2_656 .
O11 Eu1 Eu2 118.3(4) . 4_556
O11 Eu1 Eu2 119.2(4) . 3
O11 Eu1 Eu1 70.1(4) . 2_656
O11 Eu1 O12 141.9(6) . .
O11 Eu1 O9 96.8(7) . 8_566
O11 Eu1 O2 81.7(5) . .
O11 Eu1 O2 82.7(5) . 2_656
O11 Eu1 H2 72.5 . .
O11 Eu1 O1 144.6(5) . .
O11 Eu1 N1 69.4(6) . 4_546
O12 Eu1 Eu2 92.8(5) . 3
O12 Eu1 Eu2 94.2(5) . 4_556
O12 Eu1 Eu1 148.0(5) . 2_656
O12 Eu1 H2 129.3 . .
O12 Eu1 N1 72.6(6) . 4_546
O9 Eu1 Eu2 73.5(4) 8_566 3
O9 Eu1 Eu2 132.2(4) 8_566 4_556
O9 Eu1 Eu1 110.7(4) 8_566 2_656
O9 Eu1 O12 71.6(7) 8_566 .
O9 Eu1 O2 146.5(5) 8_566 .
O9 Eu1 O2 75.1(5) 8_566 2_656
O9 Eu1 H2 157.0 8_566 .
O9 Eu1 O1 95.9(5) 8_566 .
O9 Eu1 N1 77.4(5) 8_566 4_546
O3 Eu1 Eu2 130.2(4) . 3
O3 Eu1 Eu2 71.0(4) . 4_556
O3 Eu1 Eu1 108.7(4) . 2_656
O3 Eu1 O11 95.3(7) . .
O3 Eu1 O12 75.8(7) . .
O3 Eu1 O9 140.6(6) . 8_566
O3 Eu1 O2 72.4(5) . .
O3 Eu1 O2 143.8(5) . 2_656
O3 Eu1 H2 62.1 . .
O3 Eu1 O1 95.4(6) . .
O3 Eu1 N1 72.2(6) . 4_546
O2 Eu1 Eu2 78.2(3) . 3
O2 Eu1 Eu2 36.5(3) 2_656 3
O2 Eu1 Eu2 78.2(3) 2_656 4_556
O2 Eu1 Eu2 36.6(3) . 4_556
O2 Eu1 Eu1 36.7(3) 2_656 2_656
O2 Eu1 Eu1 37.3(3) . 2_656
O2 Eu1 O12 128.0(6) . .
O2 Eu1 O12 125.9(6) 2_656 .
O2 Eu1 O2 71.5(5) . 2_656
O2 Eu1 H2 15.5 . .
O2 Eu1 H2 83.2 2_656 .
O2 Eu1 O1 69.8(4) . .
O2 Eu1 O1 69.0(4) 2_656 .
O2 Eu1 N1 137.8(5) 2_656 4_546
O2 Eu1 N1 131.2(5) . 4_546
O1 Eu1 Eu2 35.9(3) . 3
O1 Eu1 Eu2 37.0(3) . 4_556
O1 Eu1 Eu1 74.5(3) . 2_656
O1 Eu1 O12 73.5(6) . .
O1 Eu1 H2 83.2 . .
O1 Eu1 N1 145.8(5) . 4_546
N1 Eu1 Eu2 142.9(4) 4_546 4_556
N1 Eu1 Eu2 150.4(4) 4_546 3
N1 Eu1 Eu1 139.4(4) 4_546 2_656
N1 Eu1 H2 115.7 4_546 .
C15 O11 Eu1 134.1(18) . .
Eu2 O6 H6A 108.2 . .
Eu2 O6 H6B 128.7 . .
H6A O6 H6B 123.1 . .
C6 O5 Eu2 151.0(15) . .
Eu2 O7 H7A 124.3 . .
Eu2 O7 H7B 125.7 . .
H7A O7 H7B 110.0 . .
C1 O4 Eu2 135.5(14) . 4_556
Eu1 O12 H12 124.2 . .
C16 O12 Eu1 140(3) . .
C13 O10 Eu2 143.9(14) . 6_565
C13 O9 Eu1 125.3(15) . 8_465
C1 O3 Eu1 137.8(15) . .
Eu2 O2 Eu1 105.8(5) 4_556 2_656
Eu2 O2 Eu1 106.1(5) 4_556 .
Eu2 O2 H2 117.0 4_556 .
Eu1 O2 Eu1 106.0(5) . 2_656
Eu1 O2 H2 111.2 2_656 .
Eu1 O2 H2 110.1 . .
Eu2 O1 Eu2 112.0(5) 3 4_556
Eu2 O1 Eu1 104.9(5) 4_556 .
Eu2 O1 Eu1 106.5(5) 3 .
Eu2 O1 H1 111.1 4_556 .
Eu2 O1 H1 111.1 3 .
Eu1 O1 H1 111.1 . .
C11 N1 Eu1 126.2(13) . 4_556
C11 N1 C10 114.7(16) . .
C10 N1 Eu1 118.9(12) . 4_556
O4 C1 O3 126(2) . .
O4 C1 C2 118.3(19) . .
O3 C1 C2 115.8(19) . .
N1 C11 H11 115.8 . .
N1 C11 C12 128.5(17) . .
C12 C11 H11 115.8 . .
C8 C2 C1 119(2) . .
C3 C2 C1 120.9(19) . .
C3 C2 C8 120(2) . .
C2 C8 H8 120.1 . .
C7 C8 C2 120(2) . .
C7 C8 H8 120.1 . .
C8 C7 H7 120.2 . .
C8 C7 C5 120(2) . .
C5 C7 H7 120.2 . .
C7 C5 C6 114.4(18) . .
C4 C5 C7 120.8(18) . .
C4 C5 C6 124.8(18) . .
C5 C4 C3 119.3(19) . .
C5 C4 C9 123.7(17) . .
C3 C4 C9 116.8(17) . .
C2 C3 C4 121.0(19) . .
C2 C3 H3 119.5 . .
C4 C3 H3 119.5 . .
O8 C6 O5 123.8(19) . .
O8 C6 C5 118.5(18) . .
O5 C6 C5 117.6(18) . .
N1 C10 H10 117.7 . .
N1 C10 C9 124.7(17) . .
C9 C10 H10 117.7 . .
C11 C12 C14 115.8(17) . .
C11 C12 C13 123.8(19) . .
C14 C12 C13 120.3(18) . .
C12 C14 H14 120.1 . .
C9 C14 C12 119.8(18) . .
C9 C14 H14 120.1 . .
C10 C9 C4 119.3(17) . .
C14 C9 C4 123.9(17) . .
C14 C9 C10 116.3(18) . .
O10 C13 O9 123.2(19) . .
O10 C13 C12 120(2) . .
O9 C13 C12 116.9(19) . .
O11 C15 O11 131(3) 2_656 .
O11 C15 H15 114.3 . .
O11 C15 H15 114.3 2_656 .
O12 C16 H16 121.1 . .
O12 C16 N2 118(4) . .
N2 C16 H16 121.1 . .
C16 N2 C18 119(2) . .
C16 N2 C17 121(2) . .
C17 N2 C18 117(2) . .
N2 C18 H18A 114.9 . .
N2 C18 H18B 112.5 . .
N2 C18 H18C 100.9 . .
H18A C18 H18B 109.4 . .
H18A C18 H18C 109.6 . .
H18B C18 H18C 109.2 . .
N2 C17 H17A 115.0 . .
N2 C17 H17B 104.6 . .
N2 C17 H17C 108.2 . .
H17A C17 H17B 109.4 . .
H17A C17 H17C 109.8 . .
H17B C17 H17C 109.5 . .

loop_
_geom_bond_atom_site_label_1
_geom_bond_atom_site_label_2
_geom_bond_distance
_geom_bond_site_symmetry_2
Eu2 Eu2 3.944(3) 2_556
Eu2 Eu1 3.860(2) 3_445
Eu2 Eu1 3.844(2) 4_546
Eu2 O6 2.423(17) .
Eu2 H6A 2.8137 .
Eu2 O5 2.364(15) .
Eu2 O7 2.463(17) .
Eu2 O4 2.446(14) 4_546
Eu2 O10 2.423(13) 6_566
Eu2 O2 2.386(13) 4_546
Eu2 O1 2.394(13) 4_546
Eu2 O1 2.363(14) 3_445
Eu1 Eu2 3.860(2) 3
Eu1 Eu2 3.844(2) 4_556
Eu1 Eu1 3.895(3) 2_656
Eu1 O11 2.362(16) .
Eu1 O12 2.504(19) .
Eu1 O9 2.371(17) 8_566
Eu1 O3 2.341(16) .
Eu1 O2 2.423(12) .
Eu1 O2 2.454(13) 2_656
Eu1 H2 2.7985 .
Eu1 O1 2.454(14) .
Eu1 N1 2.624(16) 4_546
O8 C6 1.24(3) .
O11 C15 1.26(2) .
O6 H6A 0.8618 .
O6 H6B 0.8471 .
O5 C6 1.25(2) .
O7 H7A 0.8593 .
O7 H7B 0.8648 .
O4 Eu2 2.446(14) 4_556
O4 C1 1.25(3) .
O12 H12 0.8578 .
O12 C16 1.16(5) .
O10 Eu2 2.423(13) 6_565
O10 C13 1.24(3) .
O9 Eu1 2.371(16) 8_465
O9 C13 1.28(3) .
O3 C1 1.25(3) .
O2 Eu2 2.386(13) 4_556
O2 Eu1 2.454(13) 2_656
O2 H2 0.7966 .
O1 Eu2 2.363(14) 3
O1 Eu2 2.394(13) 4_556
O1 H1 1.0000 .
N1 Eu1 2.624(16) 4_556
N1 C11 1.29(2) .
N1 C10 1.33(3) .
C1 C2 1.51(3) .
C11 H11 0.9500 .
C11 C12 1.36(3) .
C2 C8 1.39(3) .
C2 C3 1.38(3) .
C8 H8 0.9500 .
C8 C7 1.38(3) .
C7 H7 0.9500 .
C7 C5 1.40(3) .
C5 C4 1.36(3) .
C5 C6 1.54(3) .
C4 C3 1.39(3) .
C4 C9 1.49(3) .
C3 H3 0.9500 .
C10 H10 0.9500 .
C10 C9 1.41(3) .
C12 C14 1.39(3) .
C12 C13 1.48(3) .
C14 H14 0.9500 .
C14 C9 1.39(3) .
C15 O11 1.26(2) 2_656
C15 H15 0.9500 .
C16 H16 0.9500 .
C16 N2 1.36(3) .
N2 C18 1.41(2) .
N2 C17 1.39(2) .
C18 H18A 0.9745 .
C18 H18B 0.9635 .
C18 H18C 0.9707 .
C17 H17A 0.9681 .
C17 H17B 0.9725 .
C17 H17C 0.9763 .

loop_
_geom_torsion_atom_site_label_1
_geom_torsion_atom_site_label_2
_geom_torsion_atom_site_label_3
_geom_torsion_atom_site_label_4
_geom_torsion
_geom_torsion_site_symmetry_1
_geom_torsion_site_symmetry_4
Eu2 O5 C6 O8 46(4) . .
Eu2 O5 C6 C5 -129(3) . .
Eu2 O4 C1 O3 -6(4) 4_556 .
Eu2 O4 C1 C2 176.6(15) 4_556 .
Eu2 O10 C13 O9 -7(5) 6_565 .
Eu2 O10 C13 C12 175.1(16) 6_565 .
Eu1 O11 C15 O11 -2.5(11) . 2_656
Eu1 O12 C16 N2 -177(3) . .
Eu1 O9 C13 O10 37(4) 8_465 .
Eu1 O9 C13 C12 -145.8(17) 8_465 .
Eu1 O3 C1 O4 11(4) . .
Eu1 O3 C1 C2 -172.2(17) . .
Eu1 N1 C11 C12 178.2(17) 4_556 .
Eu1 N1 C10 C9 -174.8(15) 4_556 .
O4 C1 C2 C8 -178(2) . .
O4 C1 C2 C3 -3(3) . .
O12 C16 N2 C18 175(6) . .
O12 C16 N2 C17 14(9) . .
O3 C1 C2 C8 5(3) . .
O3 C1 C2 C3 180(2) . .
N1 C11 C12 C14 -5(3) . .
N1 C11 C12 C13 172(2) . .
N1 C10 C9 C4 171.0(18) . .
N1 C10 C9 C14 -2(3) . .
C1 C2 C8 C7 175(3) . .
C1 C2 C3 C4 -174(2) . .
C11 N1 C10 C9 0(3) . .
C11 C12 C14 C9 3(3) . .
C11 C12 C13 O10 -172(2) . .
C11 C12 C13 O9 11(4) . .
C2 C8 C7 C5 -1(4) . .
C8 C2 C3 C4 1(4) . .
C8 C7 C5 C4 2(4) . .
C8 C7 C5 C6 179(2) . .
C7 C5 C4 C3 -1(3) . .
C7 C5 C4 C9 -175(2) . .
C7 C5 C6 O8 -147(2) . .
C7 C5 C6 O5 28(3) . .
C5 C4 C3 C2 0(3) . .
C5 C4 C9 C10 62(3) . .
C5 C4 C9 C14 -126(2) . .
C4 C5 C6 O8 30(3) . .
C4 C5 C6 O5 -154(2) . .
C3 C2 C8 C7 0(4) . .
C3 C4 C9 C10 -112(2) . .
C3 C4 C9 C14 60(3) . .
C6 C5 C4 C3 -178.2(19) . .
C6 C5 C4 C9 8(3) . .
C10 N1 C11 C12 4(3) . .
C12 C14 C9 C4 -172.4(19) . .
C12 C14 C9 C10 0(3) . .
C14 C12 C13 O10 5(4) . .
C14 C12 C13 O9 -173(2) . .
C9 C4 C3 C2 174.3(19) . .
C13 C12 C14 C9 -174(2) . .
